data_4501712
loop_
_publ_author_name
'Chatterjee, Tanmay'
'Sarma, Monima'
'Das, Samar K.'

_publ_section_title
;
 Supramolecular Architectures from Ammonium-Crown Ether Inclusion
 Complexes in Polyoxometalate Association: Synthesis, Structure, and
 Spectroscopy
;
_journal_issue 7
_journal_name_full 'Crystal Growth &amp; Design'
_journal_page_first 3149
_journal_paper_doi 10.1021/cg100292u
_journal_volume 10
_journal_year 2010
_chemical_formula_moiety 'Mo6 O19,2(C2 H4 O2),2(N H4),2(C28 H40 O10)'
_chemical_formula_sum 'C60 H96 Mo6 N2 O43'
_chemical_formula_weight 2109.03
_chemical_name_systematic
; 
 ? 
;
_space_group_IT_number 12
_symmetry_cell_setting monoclinic
_symmetry_space_group_name_Hall '-C 2y'
_symmetry_space_group_name_H-M 'C 1 2/m 1'
_atom_sites_solution_hydrogens geom
_atom_sites_solution_primary direct
_atom_sites_solution_secondary difmap
_audit_creation_method SHELXL-97
_cell_angle_alpha 90.00
_cell_angle_beta 123.6100(10)
_cell_angle_gamma 90.00
_cell_formula_units_Z 2
_cell_length_a 16.4726(11)
_cell_length_b 23.9302(16)
_cell_length_c 12.1349(8)
_cell_measurement_reflns_used 9438
_cell_measurement_temperature 100(2)
_cell_measurement_theta_max 25.02
_cell_measurement_theta_min 2.50
_cell_volume 3983.8(5)
_computing_cell_refinement 'Bruker SMART'
_computing_data_collection 'Bruker SMART'
_computing_data_reduction 'Bruker SAINT'
_computing_molecular_graphics 'Bruker SHELXTL'
_computing_publication_material 'Bruker SHELXTL'
_computing_structure_refinement 'SHELXL-97 (Sheldrick, 1997)'
_computing_structure_solution 'SHELXS-97 (Sheldrick, 1990)'
_diffrn_ambient_temperature 100(2)
_diffrn_measured_fraction_theta_full 0.998
_diffrn_measured_fraction_theta_max 0.998
_diffrn_measurement_device_type 'CCD Area Detector'
_diffrn_measurement_method 'Phi and Omega Scans'
_diffrn_radiation_monochromator graphite
_diffrn_radiation_source 'fine-focus sealed tube'
_diffrn_radiation_type MoK\a
_diffrn_radiation_wavelength 0.71073
_diffrn_reflns_av_R_equivalents 0.0278
_diffrn_reflns_av_sigmaI/netI 0.0207
_diffrn_reflns_limit_h_max 19
_diffrn_reflns_limit_h_min -19
_diffrn_reflns_limit_k_max 28
_diffrn_reflns_limit_k_min -28
_diffrn_reflns_limit_l_max 14
_diffrn_reflns_limit_l_min -14
_diffrn_reflns_number 18844
_diffrn_reflns_theta_full 25.00
_diffrn_reflns_theta_max 25.00
_diffrn_reflns_theta_min 1.70
_exptl_absorpt_coefficient_mu 1.013
_exptl_absorpt_correction_T_max 0.8881
_exptl_absorpt_correction_T_min 0.7786
_exptl_absorpt_correction_type empirical
_exptl_absorpt_process_details 'Bruker SADABS'
_exptl_crystal_colour Orange
_exptl_crystal_density_diffrn 1.757
_exptl_crystal_density_method 'not measured'
_exptl_crystal_description Block
_exptl_crystal_F_000 2128
_exptl_crystal_size_max 0.26
_exptl_crystal_size_mid 0.18
_exptl_crystal_size_min 0.12
_refine_diff_density_max 0.646
_refine_diff_density_min -0.912
_refine_diff_density_rms 0.104
_refine_ls_extinction_method none
_refine_ls_goodness_of_fit_ref 1.167
_refine_ls_hydrogen_treatment mixed
_refine_ls_matrix_type full
_refine_ls_number_parameters 285
_refine_ls_number_reflns 3602
_refine_ls_number_restraints 6
_refine_ls_restrained_S_all 1.165
_refine_ls_R_factor_all 0.0403
_refine_ls_R_factor_gt 0.0378
_refine_ls_shift/su_max 0.001
_refine_ls_shift/su_mean 0.000
_refine_ls_structure_factor_coef Fsqd
_refine_ls_weighting_details 'calc w=1/[\s^2^(Fo^2^)+(0.0305P)^2^+32.2292P] where P=(Fo^2^+2Fc^2^)/3'
_refine_ls_weighting_scheme calc
_refine_ls_wR_factor_gt 0.0944
_refine_ls_wR_factor_ref 0.0956
_reflns_number_gt 3402
_reflns_number_total 3602
_reflns_threshold_expression >2sigma(I)
_cod_data_source_file cg100292u_si_002.cif
_cod_data_source_block NH4-DB30C10-Mo6
_cod_depositor_comments
;
The following automatic conversions were performed:

'_symmetry_cell_setting' value 'Monoclinic' changed to 'monoclinic'
according to /home/saulius/struct/CIF-dictionaries/cif_core.dic
dictionary named 'cif_core.dic' version 2.4.2 from
2011-04-26.

'_exptl_absorpt_correction_type' value 'Empirical'
changed to 'empirical' according to
/home/saulius/struct/CIF-dictionaries/cif_core.dic dictionary named
'cif_core.dic' version 2.4.2 from 2011-04-26.

Automatic conversion script
Id: cif_fix_values 1715 2011-07-08 13:25:40Z adriana 
;
_cod_original_sg_symbol_H-M C2/m
_cod_database_code 4501712

loop_
_symmetry_equiv_pos_as_xyz
'x, y, z'
'-x, y, -z'
'x+1/2, y+1/2, z'
'-x+1/2, y+1/2, -z'
'-x, -y, -z'
'x, -y, z'
'-x+1/2, -y+1/2, -z'
'x+1/2, -y+1/2, z'

loop_
_atom_site_label
_atom_site_type_symbol
_atom_site_fract_x
_atom_site_fract_y
_atom_site_fract_z
_atom_site_U_iso_or_equiv
_atom_site_adp_type
_atom_site_occupancy
_atom_site_symmetry_multiplicity
_atom_site_calc_flag
_atom_site_refinement_flags
_atom_site_disorder_assembly
_atom_site_disorder_group
C1 C 0.7378(3) 0.7716(2) 0.8366(4) 0.0336(11) Uani 1 1 d . C .
C2 C 0.8361(4) 0.7742(3) 0.9391(5) 0.0552(18) Uani 1 1 d . . .
H2 H 0.8735 0.7409 0.9722 0.066 Uiso 1 1 calc R . .
C3 C 0.8789(4) 0.8252(3) 0.9923(6) 0.066(2) Uani 1 1 d . . .
H3 H 0.9462 0.8267 1.0611 0.080 Uiso 1 1 calc R . .
C4 C 0.8270(4) 0.8732(3) 0.9485(6) 0.0554(17) Uani 1 1 d . . .
H4 H 0.8576 0.9079 0.9878 0.066 Uiso 1 1 calc R . .
C5 C 0.7282(4) 0.8719(2) 0.8453(5) 0.0391(12) Uani 1 1 d . . .
H5 H 0.6918 0.9055 0.8129 0.047 Uiso 1 1 calc R . .
C6 C 0.6845(3) 0.8214(2) 0.7914(4) 0.0276(10) Uani 1 1 d . . .
C7 C 0.5219(3) 0.8471(2) 0.7109(5) 0.0320(11) Uani 1 1 d . . .
H7A H 0.5347 0.8877 0.7141 0.038 Uiso 1 1 calc R . .
H7B H 0.5322 0.8360 0.7964 0.038 Uiso 1 1 calc R . .
C8 C 0.4186(3) 0.83455(19) 0.5993(4) 0.0280(10) Uani 1 1 d . . .
H8A H 0.3739 0.8552 0.6152 0.034 Uiso 1 1 calc R . .
H8B H 0.4084 0.8489 0.5160 0.034 Uiso 1 1 calc R . .
C9 C 0.3910(6) 0.7522(3) 0.6862(8) 0.071(2) Uani 1 1 d . . .
H9A H 0.3498 0.7746 0.7055 0.085 Uiso 1 1 calc R . .
H9B H 0.4578 0.7509 0.7672 0.085 Uiso 1 1 calc R . .
C10 C 0.3515(5) 0.6952(3) 0.6471(10) 0.086(3) Uani 1 1 d . . .
H10A H 0.3409 0.6794 0.7137 0.103 Uiso 1 1 calc R . .
H10B H 0.2878 0.6963 0.5609 0.103 Uiso 1 1 calc R . .
C11 C 0.6209(5) 0.6070(3) 0.4110(6) 0.064(2) Uani 1 1 d . . .
H11A H 0.6781 0.6006 0.4057 0.077 Uiso 1 1 calc R . .
H11B H 0.5704 0.5794 0.3523 0.077 Uiso 1 1 calc R . .
C12 C 0.6493(5) 0.5971(2) 0.5440(7) 0.0524(15) Uani 1 1 d . . .
H12A H 0.6432 0.5563 0.5515 0.063 Uiso 1 1 calc R A 1
H12B H 0.7197 0.6059 0.6013 0.063 Uiso 1 1 calc R A 1
C13 C 0.6683(7) 0.6273(3) 0.7406(6) 0.097(3) Uani 1 1 d . . .
H13A H 0.7079 0.5927 0.7682 0.116 Uiso 1 1 calc R B 1
H13B H 0.6251 0.6234 0.7731 0.116 Uiso 1 1 calc R B 1
C14 C 0.7385(5) 0.6720(2) 0.8245(5) 0.0509(16) Uani 1 1 d . C .
H14A H 0.7610 0.6666 0.9182 0.061 Uiso 1 1 calc R . .
H14B H 0.7959 0.6712 0.8183 0.061 Uiso 1 1 calc R . .
C15 C 0.7457(13) 0.5000 0.2934(16) 0.130(6) Uani 1 2 d S . .
H15A H 0.7214 0.5379 0.2882 0.194 Uiso 0.50 1 calc PR . .
H15B H 0.7196 0.4747 0.3300 0.194 Uiso 0.50 1 calc PR . .
H15C H 0.7249 0.4874 0.2047 0.194 Uiso 0.50 1 calc PR . .
C16 C 0.8652(18) 0.5000 0.3895(19) 0.139(8) Uani 1 2 d S . .
H1N H 0.534(4) 0.741(3) 0.560(6) 0.044(17) Uiso 1 1 d . . .
H2N H 0.530(5) 0.699(3) 0.481(6) 0.054(19) Uiso 1 1 d . . .
Mo1 Mo 0.90165(4) 0.5000 0.77020(5) 0.02136(14) Uani 1 2 d S . .
Mo2 Mo 1.13779(4) 0.5000 0.99187(5) 0.02023(14) Uani 1 2 d S . .
Mo3 Mo 1.0000 0.40361(2) 1.0000 0.02047(14) Uani 1 2 d S . .
N1 N 0.5000 0.7206(3) 0.5000 0.0329(14) Uani 1 2 d S . .
O1 O 0.8254(3) 0.5000 0.6044(4) 0.0280(10) Uani 1 2 d S . .
O2 O 0.8083(3) 0.5000 0.8264(4) 0.0209(8) Uani 1 2 d S . .
O3 O 0.9156(2) 0.57824(12) 0.8148(3) 0.0225(6) Uani 1 1 d . . .
O4 O 1.0000 0.5000 1.0000 0.0162(11) Uani 1 4 d S . .
O5 O 1.2346(3) 0.5000 0.9794(4) 0.0250(9) Uani 1 2 d S . .
O6 O 1.1077(2) 0.42196(12) 0.9855(3) 0.0218(6) Uani 1 1 d . . .
O7 O 1.0000 0.33282(17) 1.0000 0.0255(9) Uani 1 2 d S . .
O8 O 1.0265(3) 0.5000 0.8022(4) 0.0240(9) Uani 1 2 d S . .
O9 O 0.6873(2) 0.72430(15) 0.7753(3) 0.0363(8) Uani 1 1 d . . .
O10 O 0.5870(2) 0.81676(13) 0.6897(3) 0.0250(7) Uani 1 1 d . . .
O11 O 0.3931(2) 0.77739(14) 0.5822(3) 0.0306(7) Uani 1 1 d . . .
O12 O 0.4158(2) 0.66134(14) 0.6371(3) 0.0346(8) Uani 1 1 d . . .
O13 O 0.6056(4) 0.6228(3) 0.6026(6) 0.0287(19) Uani 0.520(9) 1 d PU C 1
O14 O 0.9088(7) 0.4538(3) 0.4282(8) 0.131(3) Uani 1 1 d . . .
O13A O 0.6870(5) 0.6389(3) 0.6212(6) 0.029(2) Uani 0.480(9) 1 d PU C 2

loop_
_atom_site_aniso_label
_atom_site_aniso_U_11
_atom_site_aniso_U_22
_atom_site_aniso_U_33
_atom_site_aniso_U_23
_atom_site_aniso_U_13
_atom_site_aniso_U_12
C1 0.026(2) 0.055(3) 0.021(2) 0.000(2) 0.014(2) 0.012(2)
C2 0.026(3) 0.094(5) 0.030(3) -0.009(3) 0.006(2) 0.025(3)
C3 0.017(3) 0.120(6) 0.043(3) -0.034(4) 0.005(2) 0.008(3)
C4 0.026(3) 0.084(5) 0.054(4) -0.035(3) 0.021(3) -0.014(3)
C5 0.027(3) 0.054(3) 0.038(3) -0.012(2) 0.019(2) -0.001(2)
C6 0.019(2) 0.047(3) 0.020(2) -0.003(2) 0.0119(18) 0.003(2)
C7 0.023(2) 0.037(3) 0.032(2) -0.007(2) 0.012(2) 0.006(2)
C8 0.020(2) 0.033(2) 0.027(2) -0.0023(19) 0.0102(19) 0.0064(19)
C9 0.117(6) 0.052(4) 0.112(6) 0.022(4) 0.106(6) 0.029(4)
C10 0.056(4) 0.056(4) 0.177(9) 0.055(5) 0.084(5) 0.028(3)
C11 0.072(4) 0.040(3) 0.039(3) -0.013(3) 0.005(3) 0.020(3)
C12 0.068(4) 0.031(3) 0.082(5) 0.003(3) 0.056(4) 0.011(3)
C13 0.156(8) 0.047(4) 0.027(3) 0.006(3) 0.013(4) 0.055(5)
C14 0.063(4) 0.055(4) 0.035(3) 0.023(3) 0.028(3) 0.042(3)
C15 0.134(15) 0.178(19) 0.107(12) 0.000 0.086(12) 0.000
C16 0.30(3) 0.026(6) 0.174(17) 0.000 0.19(2) 0.000
Mo1 0.0174(3) 0.0241(3) 0.0196(3) 0.000 0.0083(2) 0.000
Mo2 0.0158(3) 0.0205(3) 0.0265(3) 0.000 0.0130(2) 0.000
Mo3 0.0201(3) 0.0154(3) 0.0274(3) 0.000 0.0141(2) 0.000
N1 0.053(4) 0.023(3) 0.028(3) 0.000 0.026(3) 0.000
O1 0.025(2) 0.032(2) 0.022(2) 0.000 0.0100(19) 0.000
O2 0.0132(19) 0.023(2) 0.023(2) 0.000 0.0082(17) 0.000
O3 0.0197(14) 0.0209(15) 0.0233(14) 0.0032(12) 0.0096(12) 0.0004(12)
O4 0.015(3) 0.014(3) 0.021(3) 0.000 0.010(2) 0.000
O5 0.019(2) 0.026(2) 0.035(2) 0.000 0.0175(19) 0.000
O6 0.0188(14) 0.0179(14) 0.0301(16) -0.0021(12) 0.0144(13) 0.0000(11)
O7 0.023(2) 0.020(2) 0.034(2) 0.000 0.0158(19) 0.000
O8 0.021(2) 0.029(2) 0.024(2) 0.000 0.0134(18) 0.000
O9 0.0360(19) 0.038(2) 0.0265(16) 0.0064(15) 0.0118(15) 0.0180(16)
O10 0.0165(14) 0.0353(17) 0.0199(14) -0.0022(13) 0.0080(12) 0.0057(13)
O11 0.0215(16) 0.0338(18) 0.0321(17) 0.0010(14) 0.0121(14) 0.0003(13)
O12 0.0251(17) 0.040(2) 0.0302(17) 0.0044(15) 0.0102(14) -0.0045(14)
O13 0.017(3) 0.030(3) 0.034(3) 0.008(3) 0.011(3) 0.008(2)
O14 0.219(8) 0.071(4) 0.149(7) 0.006(4) 0.129(7) 0.016(5)
O13A 0.025(4) 0.031(4) 0.028(4) 0.005(3) 0.014(3) 0.002(3)

loop_
_atom_type_symbol
_atom_type_description
_atom_type_scat_dispersion_real
_atom_type_scat_dispersion_imag
_atom_type_scat_source
C C 0.0033 0.0016 'International Tables Vol C Tables 4.2.6.8 and 6.1.1.4'
H H 0.0000 0.0000 'International Tables Vol C Tables 4.2.6.8 and 6.1.1.4'
N N 0.0061 0.0033 'International Tables Vol C Tables 4.2.6.8 and 6.1.1.4'
O O 0.0106 0.0060 'International Tables Vol C Tables 4.2.6.8 and 6.1.1.4'
Mo Mo -1.6832 0.6857 'International Tables Vol C Tables 4.2.6.8 and 6.1.1.4'

loop_
_geom_angle_atom_site_label_1
_geom_angle_atom_site_label_2
_geom_angle_atom_site_label_3
_geom_angle
_geom_angle_site_symmetry_1
_geom_angle_site_symmetry_3
O9 C1 C2 125.6(5) . .
O9 C1 C6 115.8(4) . .
C2 C1 C6 118.6(5) . .
C3 C2 C1 119.8(6) . .
C3 C2 H2 120.1 . .
C1 C2 H2 120.1 . .
C4 C3 C2 121.3(5) . .
C4 C3 H3 119.3 . .
C2 C3 H3 119.3 . .
C3 C4 C5 120.0(6) . .
C3 C4 H4 120.0 . .
C5 C4 H4 120.0 . .
C6 C5 C4 119.3(5) . .
C6 C5 H5 120.3 . .
C4 C5 H5 120.3 . .
C5 C6 O10 122.5(4) . .
C5 C6 C1 120.9(4) . .
O10 C6 C1 116.6(4) . .
O10 C7 C8 108.8(4) . .
O10 C7 H7A 109.9 . .
C8 C7 H7A 109.9 . .
O10 C7 H7B 109.9 . .
C8 C7 H7B 109.9 . .
H7A C7 H7B 108.3 . .
O11 C8 C7 115.0(4) . .
O11 C8 H8A 108.5 . .
C7 C8 H8A 108.5 . .
O11 C8 H8B 108.5 . .
C7 C8 H8B 108.5 . .
H8A C8 H8B 107.5 . .
O11 C9 C10 109.4(6) . .
O11 C9 H9A 109.8 . .
C10 C9 H9A 109.8 . .
O11 C9 H9B 109.8 . .
C10 C9 H9B 109.8 . .
H9A C9 H9B 108.2 . .
O12 C10 C9 110.2(5) . .
O12 C10 H10A 109.6 . .
C9 C10 H10A 109.6 . .
O12 C10 H10B 109.6 . .
C9 C10 H10B 109.6 . .
H10A C10 H10B 108.1 . .
O12 C11 C12 114.6(5) 2_656 .
O12 C11 H11A 108.6 2_656 .
C12 C11 H11A 108.6 . .
O12 C11 H11B 108.6 2_656 .
C12 C11 H11B 108.6 . .
H11A C11 H11B 107.6 . .
O13A C12 O13 57.4(4) . .
O13A C12 C11 114.9(6) . .
O13 C12 C11 124.1(6) . .
O13A C12 H12A 137.7 . .
O13 C12 H12A 106.3 . .
C11 C12 H12A 106.3 . .
O13A C12 H12B 53.9 . .
O13 C12 H12B 106.3 . .
C11 C12 H12B 106.3 . .
H12A C12 H12B 106.4 . .
O13 C13 C14 130.6(7) . .
O13 C13 O13A 48.8(4) . .
C14 C13 O13A 91.6(7) . .
O13 C13 H13A 104.6 . .
C14 C13 H13A 104.6 . .
O13A C13 H13A 91.7 . .
O13 C13 H13B 104.6 . .
C14 C13 H13B 104.6 . .
O13A C13 H13B 152.0 . .
H13A C13 H13B 105.7 . .
O9 C14 C13 106.7(5) . .
O9 C14 H14A 110.4 . .
C13 C14 H14A 110.4 . .
O9 C14 H14B 110.4 . .
C13 C14 H14B 110.4 . .
H14A C14 H14B 108.6 . .
C16 C15 H15A 109.5 . .
C16 C15 H15B 109.5 . .
H15A C15 H15B 109.5 . .
C16 C15 H15C 109.5 . .
H15A C15 H15C 109.5 . .
H15B C15 H15C 109.5 . .
O14 C16 O14 123(2) 6_565 .
O14 C16 C15 118.5(11) 6_565 .
O14 C16 C15 118.5(11) . .
O1 Mo1 O8 104.8(2) . .
O1 Mo1 O3 103.30(8) . .
O8 Mo1 O3 89.70(9) . .
O1 Mo1 O3 103.30(9) . 6_565
O8 Mo1 O3 89.70(9) . 6_565
O3 Mo1 O3 152.63(17) . 6_565
O1 Mo1 O2 101.68(19) . .
O8 Mo1 O2 153.53(17) . .
O3 Mo1 O2 84.22(9) . .
O3 Mo1 O2 84.22(9) 6_565 .
O1 Mo1 O4 177.06(15) . .
O8 Mo1 O4 78.16(12) . .
O3 Mo1 O4 76.55(8) . .
O3 Mo1 O4 76.55(8) 6_565 .
O2 Mo1 O4 75.38(11) . .
O5 Mo2 O2 104.54(19) . 5_767
O5 Mo2 O6 103.46(8) . 6_565
O2 Mo2 O6 89.47(9) 5_767 6_565
O5 Mo2 O6 103.46(8) . .
O2 Mo2 O6 89.47(9) 5_767 .
O6 Mo2 O6 152.44(16) 6_565 .
O5 Mo2 O8 101.96(19) . .
O2 Mo2 O8 153.50(17) 5_767 .
O6 Mo2 O8 84.38(9) 6_565 .
O6 Mo2 O8 84.38(9) . .
O5 Mo2 O4 177.74(15) . .
O2 Mo2 O4 77.72(12) 5_767 .
O6 Mo2 O4 76.43(8) 6_565 .
O6 Mo2 O4 76.43(8) . .
O8 Mo2 O4 75.78(12) . .
O7 Mo3 O3 103.02(8) . 5_767
O7 Mo3 O3 103.02(9) . 6_565
O3 Mo3 O3 153.96(17) 5_767 6_565
O7 Mo3 O6 103.17(8) . .
O3 Mo3 O6 87.08(12) 5_767 .
O3 Mo3 O6 87.04(12) 6_565 .
O7 Mo3 O6 103.17(8) . 2_757
O3 Mo3 O6 87.04(12) 5_767 2_757
O3 Mo3 O6 87.08(12) 6_565 2_757
O6 Mo3 O6 153.66(17) . 2_757
O7 Mo3 O4 180.0 . .
O3 Mo3 O4 76.98(9) 5_767 .
O3 Mo3 O4 76.98(9) 6_565 .
O6 Mo3 O4 76.83(8) . .
O6 Mo3 O4 76.83(8) 2_757 .
H1N N1 H2N 115(6) . .
Mo2 O2 Mo1 116.77(19) 5_767 .
Mo3 O3 Mo1 116.32(14) 5_767 .
Mo3 O4 Mo3 180.0 5_767 .
Mo3 O4 Mo1 90.0 5_767 5_767
Mo3 O4 Mo1 90.0 . 5_767
Mo3 O4 Mo1 90.0 5_767 .
Mo3 O4 Mo1 90.0 . .
Mo1 O4 Mo1 180.00(3) 5_767 .
Mo3 O4 Mo2 90.000(1) 5_767 .
Mo3 O4 Mo2 90.0 . .
Mo1 O4 Mo2 90.138(18) 5_767 .
Mo1 O4 Mo2 89.863(18) . .
Mo3 O4 Mo2 90.002(1) 5_767 5_767
Mo3 O4 Mo2 90.0 . 5_767
Mo1 O4 Mo2 89.862(18) 5_767 5_767
Mo1 O4 Mo2 90.137(18) . 5_767
Mo2 O4 Mo2 180.0 . 5_767
Mo2 O6 Mo3 116.60(14) . .
Mo1 O8 Mo2 116.2(2) . .
C1 O9 C14 117.3(4) . .
C6 O10 C7 114.5(3) . .
C8 O11 C9 115.7(4) . .
C10 O12 C11 113.5(5) . 2_656
C12 O13 C13 113.2(6) . .
C12 O13A C13 105.0(6) . .

loop_
_geom_bond_atom_site_label_1
_geom_bond_atom_site_label_2
_geom_bond_distance
_geom_bond_site_symmetry_2
C1 O9 1.357(6) .
C1 C2 1.395(7) .
C1 C6 1.398(7) .
C2 C3 1.379(10) .
C2 H2 0.9500 .
C3 C4 1.353(10) .
C3 H3 0.9500 .
C4 C5 1.401(7) .
C4 H4 0.9500 .
C5 C6 1.373(7) .
C5 H5 0.9500 .
C6 O10 1.386(5) .
C7 O10 1.432(5) .
C7 C8 1.506(6) .
C7 H7A 0.9900 .
C7 H7B 0.9900 .
C8 O11 1.412(6) .
C8 H8A 0.9900 .
C8 H8B 0.9900 .
C9 O11 1.415(7) .
C9 C10 1.474(10) .
C9 H9A 0.9900 .
C9 H9B 0.9900 .
C10 O12 1.390(7) .
C10 H10A 0.9900 .
C10 H10B 0.9900 .
C11 O12 1.416(7) 2_656
C11 C12 1.431(9) .
C11 H11A 0.9900 .
C11 H11B 0.9900 .
C12 O13A 1.272(9) .
C12 O13 1.402(8) .
C12 H12A 0.9900 .
C12 H12B 0.9900 .
C13 O13 1.403(8) .
C13 C14 1.488(10) .
C13 O13A 1.663(11) .
C13 H13A 0.9900 .
C13 H13B 0.9900 .
C14 O9 1.441(6) .
C14 H14A 0.9900 .
C14 H14B 0.9900 .
C15 C16 1.64(3) .
C15 H15A 0.9800 .
C15 H15B 0.9800 .
C15 H15C 0.9800 .
C16 O14 1.259(13) 6_565
C16 O14 1.259(13) .
Mo1 O1 1.682(4) .
Mo1 O8 1.871(4) .
Mo1 O3 1.927(3) .
Mo1 O3 1.927(3) 6_565
Mo1 O2 1.998(4) .
Mo1 O4 2.3237(5) .
Mo2 O5 1.683(4) .
Mo2 O2 1.867(4) 5_767
Mo2 O6 1.923(3) 6_565
Mo2 O6 1.923(3) .
Mo2 O8 1.997(4) .
Mo2 O4 2.3258(5) .
Mo3 O7 1.694(4) .
Mo3 O3 1.927(3) 5_767
Mo3 O3 1.927(3) 6_565
Mo3 O6 1.927(3) .
Mo3 O6 1.927(3) 2_757
Mo3 O4 2.3066(5) .
N1 H1N 0.80(6) .
N1 H2N 0.83(6) .
O2 Mo2 1.867(4) 5_767
O3 Mo3 1.927(3) 5_767
O4 Mo3 2.3065(5) 5_767
O4 Mo1 2.3236(5) 5_767
O4 Mo2 2.3258(5) 5_767
O12 C11 1.416(7) 2_656

loop_
_geom_hbond_atom_site_label_D
_geom_hbond_atom_site_label_H
_geom_hbond_atom_site_label_A
_geom_hbond_distance_DH
_geom_hbond_distance_HA
_geom_hbond_distance_DA
_geom_hbond_angle_DHA
_geom_hbond_site_symmetry_A
N1 H1N O10 0.80(6) 2.23(6) 3.000(6) 162(6) .
C13 H13A O2 0.99 2.62 3.608(7) 176.6 .
C10 H10B O11 0.99 2.56 3.463(8) 151.3 7_566
